data_7215215
loop_
_publ_author_name
'Anantharaman, Ganapathi'
'Singh, Namita'

_publ_section_title
;
 Coordination Polymers Built with Transition Metal Sulphates and Angular
 2,5-bis(imidazol-1-yl)thiophene (thim2): Synthesis, Structure and
 Photoluminescent Properties
;
_journal_name_full CrystEngComm
_journal_paper_doi 10.1039/c4ce00691g
_journal_year 2014
_chemical_formula_moiety 'C20 H16 Cu N8 O4 S3'
_chemical_formula_sum 'C20 H16 Cu N8 O4 S3'
_chemical_formula_weight 592.13
_chemical_name_common 'coordination Polymer'
_chemical_name_systematic
;
?
;
_space_group_IT_number 15
_symmetry_cell_setting monoclinic
_symmetry_space_group_name_Hall '-C 2yc'
_symmetry_space_group_name_H-M 'C 1 2/c 1'
_atom_sites_solution_hydrogens geom
_atom_sites_solution_primary direct
_atom_sites_solution_secondary difmap
_audit_creation_method SHELXL-97
_cell_angle_alpha 90.00
_cell_angle_beta 93.78(3)
_cell_angle_gamma 90.00
_cell_formula_units_Z 4
_cell_length_a 17.537(4)
_cell_length_b 12.938(3)
_cell_length_c 13.328(3)
_cell_measurement_reflns_used 2338
_cell_measurement_temperature 100(2)
_cell_measurement_theta_max 26.56
_cell_measurement_theta_min 2.33
_cell_volume 3017.5(12)
_computing_cell_refinement 'Bruker SMART'
_computing_data_collection 'Bruker SMART'
_computing_data_reduction 'Bruker SAINT'
_computing_structure_refinement 'Bruker SHELXTL'
_computing_structure_solution 'Bruker SHELXTL'
_diffrn_ambient_temperature 100(2)
_diffrn_measured_fraction_theta_full 0.992
_diffrn_measured_fraction_theta_max 0.992
_diffrn_measurement_device_type 'CCD area detector'
_diffrn_measurement_method 'phi and omega scans'
_diffrn_radiation_monochromator graphite
_diffrn_radiation_source 'fine-focus sealed tube'
_diffrn_radiation_type MoK\a
_diffrn_radiation_wavelength 0.71073
_diffrn_reflns_av_R_equivalents 0.0763
_diffrn_reflns_av_sigmaI/netI 0.0811
_diffrn_reflns_limit_h_max 22
_diffrn_reflns_limit_h_min -18
_diffrn_reflns_limit_k_max 15
_diffrn_reflns_limit_k_min -16
_diffrn_reflns_limit_l_max 16
_diffrn_reflns_limit_l_min -14
_diffrn_reflns_number 8768
_diffrn_reflns_theta_full 27.00
_diffrn_reflns_theta_max 27.00
_diffrn_reflns_theta_min 1.96
_exptl_absorpt_coefficient_mu 0.968
_exptl_absorpt_correction_T_max 0.9532
_exptl_absorpt_correction_T_min 0.9266
_exptl_absorpt_correction_type empirical
_exptl_crystal_colour blue
_exptl_crystal_density_diffrn 1.303
_exptl_crystal_density_method 'not measured'
_exptl_crystal_description needle
_exptl_crystal_F_000 1204
_exptl_crystal_size_max 0.08
_exptl_crystal_size_mid 0.07
_exptl_crystal_size_min 0.05
_platon_squeeze_details
;
;
_refine_diff_density_max 1.107
_refine_diff_density_min -1.081
_refine_diff_density_rms 0.124
_refine_ls_extinction_method none
_refine_ls_goodness_of_fit_ref 1.128
_refine_ls_hydrogen_treatment constr
_refine_ls_matrix_type full
_refine_ls_number_parameters 165
_refine_ls_number_reflns 3271
_refine_ls_number_restraints 0
_refine_ls_restrained_S_all 1.128
_refine_ls_R_factor_all 0.0750
_refine_ls_R_factor_gt 0.0548
_refine_ls_shift/su_max 0.000
_refine_ls_shift/su_mean 0.000
_refine_ls_structure_factor_coef Fsqd
_refine_ls_weighting_details 'calc w=1/[\s^2^(Fo^2^)+(0.0917P)^2^+0.0000P] where P=(Fo^2^+2Fc^2^)/3'
_refine_ls_weighting_scheme calc
_refine_ls_wR_factor_gt 0.1456
_refine_ls_wR_factor_ref 0.1760
_reflns_number_gt 2411
_reflns_number_total 3271
_reflns_threshold_expression >2sigma(I)
_cod_data_source_file c4ce00691g2.cif
_cod_data_source_block 11mard
_cod_depositor_comments
;
The following automatic conversions were performed:

'_symmetry_cell_setting' value 'Monoclinic' changed to 'monoclinic'
according to
/usr/data/users/saulius/crontab/automatic-downloads/rss-feeds/RSC/lib/dictionaries/cif_core.dic
dictionary named 'cif_core.dic' version 2.4.2 from 2011-04-26.

Automatic conversion script
Id: cif_fix_values 2281 2013-09-26 08:29:07Z andrius 
;
_cod_original_cell_volume 3017.4(11)
_cod_original_sg_symbol_H-M C2/c
_cod_database_code 7215215

loop_
_symmetry_equiv_pos_as_xyz
'x, y, z'
'-x, y, -z+1/2'
'x+1/2, y+1/2, z'
'-x+1/2, y+1/2, -z+1/2'
'-x, -y, -z'
'x, -y, z-1/2'
'-x+1/2, -y+1/2, -z'
'x+1/2, -y+1/2, z-1/2'

loop_
_atom_site_label
_atom_site_type_symbol
_atom_site_fract_x
_atom_site_fract_y
_atom_site_fract_z
_atom_site_U_iso_or_equiv
_atom_site_adp_type
_atom_site_occupancy
_atom_site_symmetry_multiplicity
_atom_site_calc_flag
_atom_site_refinement_flags
Cu1 Cu 0.0000 0.0000 0.0000 0.0195(2) Uani 1 2 d S
S1 S 0.23060(5) 0.31566(8) 0.27952(7) 0.0295(3) Uani 1 1 d .
S2 S 0.0000 -0.13138(10) 0.2500 0.0228(3) Uani 1 2 d S
O1 O -0.00065(14) -0.06580(19) 0.16061(19) 0.0279(6) Uani 1 1 d .
O2 O -0.06973(19) -0.1951(2) 0.2453(2) 0.0497(9) Uani 1 1 d .
N1 N 0.04939(16) 0.1303(2) 0.0626(2) 0.0249(7) Uani 1 1 d .
N2 N 0.10612(16) 0.2365(2) 0.1714(2) 0.0254(7) Uani 1 1 d .
N3 N -0.10662(16) 0.0521(2) 0.0123(2) 0.0234(7) Uani 1 1 d .
N4 N -0.22137(16) 0.1092(2) -0.0363(2) 0.0236(7) Uani 1 1 d .
C1 C 0.07282(19) 0.1432(3) 0.1572(3) 0.0234(8) Uani 1 1 d .
H1 H 0.0672 0.0947 0.2077 0.028 Uiso 1 1 calc R
C2 C 0.0695(2) 0.2176(3) 0.0128(3) 0.0331(9) Uani 1 1 d .
H2 H 0.0611 0.2289 -0.0559 0.040 Uiso 1 1 calc R
C3 C 0.1034(2) 0.2845(3) 0.0787(3) 0.0378(10) Uani 1 1 d .
H3 H 0.1215 0.3501 0.0647 0.045 Uiso 1 1 calc R
C4 C 0.1358(2) 0.2785(3) 0.2645(3) 0.0249(8) Uani 1 1 d .
C5 C 0.0990(2) 0.2889(3) 0.3488(3) 0.0296(9) Uani 1 1 d .
H5 H 0.0478 0.2723 0.3534 0.036 Uiso 1 1 calc R
C6 C 0.1468(2) 0.3280(3) 0.4308(3) 0.0282(9) Uani 1 1 d .
H6 H 0.1309 0.3396 0.4950 0.034 Uiso 1 1 calc R
C7 C 0.2179(2) 0.3459(3) 0.4030(3) 0.0232(8) Uani 1 1 d .
C8 C -0.14817(19) 0.1019(3) -0.0602(3) 0.0200(7) Uani 1 1 d .
H8 H -0.1292 0.1279 -0.1187 0.024 Uiso 1 1 calc R
C9 C -0.1565(2) 0.0269(3) 0.0846(3) 0.0296(9) Uani 1 1 d .
H9 H -0.1436 -0.0094 0.1435 0.036 Uiso 1 1 calc R
C10 C -0.2276(2) 0.0635(3) 0.0562(3) 0.0328(10) Uani 1 1 d .
H10 H -0.2713 0.0586 0.0919 0.039 Uiso 1 1 calc R

loop_
_atom_site_aniso_label
_atom_site_aniso_U_11
_atom_site_aniso_U_22
_atom_site_aniso_U_33
_atom_site_aniso_U_23
_atom_site_aniso_U_13
_atom_site_aniso_U_12
Cu1 0.0170(4) 0.0255(4) 0.0147(4) -0.0013(2) -0.0081(2) -0.0002(2)
S1 0.0209(5) 0.0448(6) 0.0220(5) -0.0084(4) -0.0056(4) -0.0051(4)
S2 0.0261(7) 0.0267(7) 0.0146(6) 0.000 -0.0062(5) 0.000
O1 0.0274(15) 0.0361(15) 0.0191(14) 0.0071(11) -0.0059(11) 0.0034(12)
O2 0.061(2) 0.056(2) 0.0318(18) -0.0111(15) 0.0026(15) -0.0349(16)
N1 0.0206(16) 0.0291(17) 0.0235(17) -0.0014(13) -0.0089(12) -0.0029(13)
N2 0.0219(16) 0.0321(17) 0.0201(17) -0.0027(13) -0.0132(12) -0.0016(13)
N3 0.0194(16) 0.0307(17) 0.0192(16) -0.0026(13) -0.0061(12) 0.0007(13)
N4 0.0171(15) 0.0320(17) 0.0202(16) 0.0023(13) -0.0100(12) 0.0008(12)
C1 0.0194(18) 0.0270(19) 0.023(2) -0.0029(15) -0.0077(14) -0.0015(15)
C2 0.039(2) 0.039(2) 0.019(2) 0.0053(17) -0.0099(17) -0.0121(19)
C3 0.045(3) 0.038(2) 0.029(2) -0.0009(18) -0.0117(18) -0.017(2)
C4 0.0218(19) 0.0270(19) 0.025(2) -0.0062(15) -0.0060(15) -0.0051(15)
C5 0.023(2) 0.036(2) 0.029(2) -0.0050(17) -0.0044(16) -0.0067(16)
C6 0.026(2) 0.037(2) 0.021(2) -0.0037(17) -0.0049(15) -0.0030(16)
C7 0.0210(18) 0.0320(19) 0.0161(18) -0.0023(15) -0.0033(14) -0.0025(15)
C8 0.0192(18) 0.0266(18) 0.0125(17) 0.0001(14) -0.0121(13) 0.0000(14)
C9 0.0209(19) 0.053(2) 0.0132(18) 0.0076(17) -0.0092(14) 0.0007(17)
C10 0.022(2) 0.056(3) 0.019(2) 0.0148(18) -0.0053(15) 0.0019(18)

loop_
_atom_type_symbol
_atom_type_description
_atom_type_scat_dispersion_real
_atom_type_scat_dispersion_imag
_atom_type_scat_source
C C 0.0033 0.0016 'International Tables Vol C Tables 4.2.6.8 and 6.1.1.4'
H H 0.0000 0.0000 'International Tables Vol C Tables 4.2.6.8 and 6.1.1.4'
N N 0.0061 0.0033 'International Tables Vol C Tables 4.2.6.8 and 6.1.1.4'
O O 0.0106 0.0060 'International Tables Vol C Tables 4.2.6.8 and 6.1.1.4'
S S 0.1246 0.1234 'International Tables Vol C Tables 4.2.6.8 and 6.1.1.4'
Cu Cu 0.3201 1.2651 'International Tables Vol C Tables 4.2.6.8 and 6.1.1.4'

loop_
_geom_angle_atom_site_label_1
_geom_angle_atom_site_label_2
_geom_angle_atom_site_label_3
_geom_angle
_geom_angle_site_symmetry_1
_geom_angle_site_symmetry_3
N3 Cu1 N3 180.0 5 .
N3 Cu1 N1 93.52(12) 5 5
N3 Cu1 N1 86.48(12) . 5
N3 Cu1 N1 86.47(12) 5 .
N3 Cu1 N1 93.52(12) . .
N1 Cu1 N1 180.00(9) 5 .
N3 Cu1 O1 90.77(11) 5 .
N3 Cu1 O1 89.23(11) . .
N1 Cu1 O1 92.67(11) 5 .
N1 Cu1 O1 87.33(11) . .
N3 Cu1 O1 89.23(11) 5 5
N3 Cu1 O1 90.77(11) . 5
N1 Cu1 O1 87.33(11) 5 5
N1 Cu1 O1 92.67(11) . 5
O1 Cu1 O1 180.0 . 5
C7 S1 C4 89.40(17) . .
O1 S2 O1 109.1(2) 2 .
O1 S2 O2 108.73(16) 2 .
O1 S2 O2 109.18(16) . .
O1 S2 O2 109.18(16) 2 2
O1 S2 O2 108.73(16) . 2
O2 S2 O2 111.9(3) . 2
S2 O1 Cu1 166.19(17) . .
C1 N1 C2 106.6(3) . .
C1 N1 Cu1 126.5(3) . .
C2 N1 Cu1 126.7(3) . .
C1 N2 C3 106.7(3) . .
C1 N2 C4 126.5(3) . .
C3 N2 C4 126.7(3) . .
C8 N3 C9 106.1(3) . .
C8 N3 Cu1 124.8(2) . .
C9 N3 Cu1 127.9(3) . .
C8 N4 C10 108.3(3) . .
C8 N4 C7 125.8(3) . 8_455
C10 N4 C7 125.8(3) . 8_455
N1 C1 N2 110.8(3) . .
N1 C1 H1 124.6 . .
N2 C1 H1 124.6 . .
C3 C2 N1 109.4(3) . .
C3 C2 H2 125.3 . .
N1 C2 H2 125.3 . .
C2 C3 N2 106.4(3) . .
C2 C3 H3 126.8 . .
N2 C3 H3 126.8 . .
C5 C4 N2 127.0(3) . .
C5 C4 S1 112.8(3) . .
N2 C4 S1 120.1(3) . .
C4 C5 C6 112.8(3) . .
C4 C5 H5 123.6 . .
C6 C5 H5 123.6 . .
C7 C6 C5 111.0(3) . .
C7 C6 H6 124.5 . .
C5 C6 H6 124.5 . .
C6 C7 N4 126.0(3) . 8_556
C6 C7 S1 114.0(3) . .
N4 C7 S1 119.9(3) 8_556 .
N3 C8 N4 110.2(3) . .
N3 C8 H8 124.9 . .
N4 C8 H8 124.9 . .
C10 C9 N3 109.5(3) . .
C10 C9 H9 125.3 . .
N3 C9 H9 125.3 . .
C9 C10 N4 105.8(3) . .
C9 C10 H10 127.1 . .
N4 C10 H10 127.1 . .

loop_
_geom_bond_atom_site_label_1
_geom_bond_atom_site_label_2
_geom_bond_distance
_geom_bond_site_symmetry_2
Cu1 N3 2.005(3) 5
Cu1 N3 2.005(3) .
Cu1 N1 2.047(3) 5
Cu1 N1 2.048(3) .
Cu1 O1 2.304(2) .
Cu1 O1 2.304(2) 5
S1 C7 1.720(4) .
S1 C4 1.729(4) .
S2 O1 1.462(2) 2
S2 O1 1.462(2) .
S2 O2 1.473(3) .
S2 O2 1.473(3) 2
N1 C1 1.311(5) .
N1 C2 1.369(5) .
N2 C1 1.349(5) .
N2 C3 1.381(5) .
N2 C4 1.421(4) .
N3 C8 1.336(4) .
N3 C9 1.383(5) .
N4 C8 1.346(4) .
N4 C10 1.378(5) .
N4 C7 1.419(4) 8_455
C1 H1 0.9300 .
C2 C3 1.343(5) .
C2 H2 0.9300 .
C3 H3 0.9300 .
C4 C5 1.339(5) .
C5 C6 1.425(5) .
C5 H5 0.9300 .
C6 C7 1.343(5) .
C6 H6 0.9300 .
C7 N4 1.419(4) 8_556
C8 H8 0.9300 .
C9 C10 1.364(5) .
C9 H9 0.9300 .
C10 H10 0.9300 .

loop_
_geom_torsion_atom_site_label_1
_geom_torsion_atom_site_label_2
_geom_torsion_atom_site_label_3
_geom_torsion_atom_site_label_4
_geom_torsion
_geom_torsion_site_symmetry_1
_geom_torsion_site_symmetry_4
O1 S2 O1 Cu1 176.7(7) 2 .
O2 S2 O1 Cu1 -64.7(7) . .
O2 S2 O1 Cu1 57.7(7) 2 .
N3 Cu1 O1 S2 -65.5(6) 5 .
N3 Cu1 O1 S2 114.5(6) . .
N1 Cu1 O1 S2 28.0(6) 5 .
N1 Cu1 O1 S2 -152.0(6) . .
O1 Cu1 O1 S2 -102.9(17) 5 .
N3 Cu1 N1 C1 -84.5(3) 5 .
N3 Cu1 N1 C1 95.5(3) . .
N1 Cu1 N1 C1 -132(13) 5 .
O1 Cu1 N1 C1 6.4(3) . .
O1 Cu1 N1 C1 -173.6(3) 5 .
N3 Cu1 N1 C2 90.2(3) 5 .
N3 Cu1 N1 C2 -89.8(3) . .
N1 Cu1 N1 C2 43(13) 5 .
O1 Cu1 N1 C2 -178.8(3) . .
O1 Cu1 N1 C2 1.2(3) 5 .
N3 Cu1 N3 C8 97.3(4) 5 .
N1 Cu1 N3 C8 -85.9(3) 5 .
N1 Cu1 N3 C8 94.1(3) . .
O1 Cu1 N3 C8 -178.6(3) . .
O1 Cu1 N3 C8 1.4(3) 5 .
N3 Cu1 N3 C9 -97.3(5) 5 .
N1 Cu1 N3 C9 79.6(3) 5 .
N1 Cu1 N3 C9 -100.4(3) . .
O1 Cu1 N3 C9 -13.2(3) . .
O1 Cu1 N3 C9 166.8(3) 5 .
C2 N1 C1 N2 1.2(4) . .
Cu1 N1 C1 N2 176.8(2) . .
C3 N2 C1 N1 -0.3(4) . .
C4 N2 C1 N1 177.7(3) . .
C1 N1 C2 C3 -1.7(5) . .
Cu1 N1 C2 C3 -177.2(3) . .
N1 C2 C3 N2 1.4(5) . .
C1 N2 C3 C2 -0.7(4) . .
C4 N2 C3 C2 -178.7(3) . .
C1 N2 C4 C5 -53.8(6) . .
C3 N2 C4 C5 123.8(5) . .
C1 N2 C4 S1 122.2(4) . .
C3 N2 C4 S1 -60.1(5) . .
C7 S1 C4 C5 -0.3(3) . .
C7 S1 C4 N2 -176.9(3) . .
N2 C4 C5 C6 176.3(3) . .
S1 C4 C5 C6 0.0(5) . .
C4 C5 C6 C7 0.4(5) . .
C5 C6 C7 N4 175.9(3) . 8_556
C5 C6 C7 S1 -0.7(4) . .
C4 S1 C7 C6 0.6(3) . .
C4 S1 C7 N4 -176.2(3) . 8_556
C9 N3 C8 N4 0.2(4) . .
Cu1 N3 C8 N4 168.3(2) . .
C10 N4 C8 N3 0.9(4) . .
C7 N4 C8 N3 -177.8(3) 8_455 .
C8 N3 C9 C10 -1.2(5) . .
Cu1 N3 C9 C10 -168.8(3) . .
N3 C9 C10 N4 1.7(5) . .
C8 N4 C10 C9 -1.6(4) . .
C7 N4 C10 C9 177.1(3) 8_455 .

loop_
_platon_squeeze_void_nr
_platon_squeeze_void_average_x
_platon_squeeze_void_average_y
_platon_squeeze_void_average_z
_platon_squeeze_void_volume
_platon_squeeze_void_count_electrons
_platon_squeeze_void_content
1 0.468 0.005 -0.026 911 259 ' '
